data_9008992
loop_
_publ_author_name
'Wyckoff, R. W. G.'

_publ_section_title
;
 Second edition. Interscience Publishers, New York, New York
 Iodine monochloride
;
_journal_name_full 'Crystal Structures'
_journal_page_first 85
_journal_page_last 237
_journal_volume 1
_journal_year 1963
_chemical_formula_structural ICl
_chemical_formula_sum 'Cl I'
_space_group_IT_number 14
_symmetry_space_group_name_Hall '-P 2ybc'
_symmetry_space_group_name_H-M 'P 1 21/c 1'
_cell_angle_alpha 90
_cell_angle_beta 119.50
_cell_angle_gamma 90
_cell_length_a 12.60
_cell_length_b 4.38
_cell_length_c 11.90
_cell_formula_units_Z 8
_cell_volume 571.595
_database_code_amcsd 0011670
_exptl_crystal_density_diffrn 3.773
_cod_original_formula_sum 'I Cl'
_cod_database_code 9008992
_amcsd_formula_title ICl

loop_
_space_group_symop_operation_xyz
x,y,z
x,1/2-y,1/2+z
-x,1/2+y,1/2-z
-x,-y,-z

loop_
_atom_site_label
_atom_site_fract_x
_atom_site_fract_y
_atom_site_fract_z
I1 0.17900 0.36600 0.58800
I2 0.29700 0.63200 0.43600
Cl1 0.08400 0.15200 0.70600
Cl2 0.46200 0.85800 0.62000

loop_
_cod_related_entry_id
_cod_related_entry_database
_cod_related_entry_code
1 AMCSD 0011670
